data_4020720
loop_
_publ_author_name
'Jos\'e C. Iglesias-S\'anchez'
'Beatriz Souto'
'C\'esar J. Pastor'
'Javier de Mendoza'
'Pilar Prados'

_publ_section_title
;
 Synthesis and Conformational Studies on
 Hexa-O-alkyl p-Unsubstituted Calix[6]arenes
;
_journal_name_full 'Journal of Organic Chemistry'
_journal_page_first 10400
_journal_page_last 10407
_journal_paper_doi 10.1021/jo0516638
_journal_volume 70
_journal_year 2005
_chemical_formula_sum 'C70 H68 O14'
_chemical_formula_weight 1133.24
_space_group_IT_number 14
_symmetry_cell_setting monoclinic
_symmetry_space_group_name_Hall '-P 2ybc'
_symmetry_space_group_name_H-M 'P 1 21/c 1'
_cell_angle_alpha 90.00
_cell_angle_beta 113.741(2)
_cell_angle_gamma 90.00
_cell_formula_units_Z 2
_cell_length_a 12.0726(7)
_cell_length_b 22.2121(11)
_cell_length_c 12.0726(7)
_cell_measurement_temperature 296(2)
_cell_volume 2963.4(3)
_diffrn_ambient_temperature 296(2)
_exptl_crystal_density_diffrn 1.270
_cod_depositor_comments
;
The following automatic conversions were performed:
'_symmetry_cell_setting' value 'Monoclinic' changed to 'monoclinic'
according to '/home/saulius/struct/CIF-dictionaries/cif_core.dic'
dictionary named 'cif_core.dic' version 2.4.1 from 2010-06-29.

Automatic conversion script
Id: cif_fix_enum 1527 2010-12-29 10:47:43Z saulius 
;
_cod_original_sg_symbol_H-M 'P 21/c'
_cod_database_code 4020720

loop_
_symmetry_equiv_pos_as_xyz
'x, y, z'
'-x, y+1/2, -z+1/2'
'-x, -y, -z'
'x, -y-1/2, z-1/2'

loop_
_atom_site_label
_atom_site_type_symbol
_atom_site_fract_x
_atom_site_fract_y
_atom_site_fract_z
_atom_site_U_iso_or_equiv
_atom_site_adp_type
_atom_site_occupancy
_atom_site_symmetry_multiplicity
_atom_site_calc_flag
_atom_site_refinement_flags
_atom_site_disorder_assembly
_atom_site_disorder_group
C1 C 0.0887(4) 0.72124(17) 1.3330(3) 0.0983(12) Uani 1 1 d . . .
H1A H 0.0506 0.7032 1.3809 0.147 Uiso 1 1 calc R . .
H1B H 0.0640 0.7626 1.3172 0.147 Uiso 1 1 calc R . .
H1C H 0.1750 0.7193 1.3761 0.147 Uiso 1 1 calc R . .
C2 C 0.0517(3) 0.68776(13) 1.2149(3) 0.0677(8) Uani 1 1 d . . .
C3 C 0.1044(3) 0.63399(15) 1.2075(3) 0.0747(9) Uani 1 1 d . . .
H3 H 0.1624 0.6175 1.2777 0.090 Uiso 1 1 calc R . .
C4 C 0.0740(3) 0.60354(13) 1.0992(3) 0.0660(8) Uani 1 1 d . . .
H4 H 0.1129 0.5676 1.0977 0.079 Uiso 1 1 calc R . .
C5 C -0.0130(2) 0.62571(12) 0.9939(2) 0.0533(6) Uani 1 1 d . . .
C6 C -0.0676(3) 0.67907(14) 1.0008(3) 0.0780(9) Uani 1 1 d . . .
H6 H -0.1276 0.6949 0.9311 0.094 Uiso 1 1 calc R . .
C7 C -0.0352(3) 0.70967(15) 1.1087(3) 0.0839(10) Uani 1 1 d . . .
H7 H -0.0730 0.7460 1.1099 0.101 Uiso 1 1 calc R . .
C8 C -0.0465(3) 0.59381(13) 0.8759(2) 0.0609(7) Uani 1 1 d . . .
H8A H 0.0097 0.5611 0.8845 0.073 Uiso 1 1 calc R . .
H8B H -0.1273 0.5771 0.8496 0.073 Uiso 1 1 calc R . .
C9 C -0.0149(2) 0.61672(11) 0.6938(2) 0.0526(6) Uani 1 1 d . . .
C10 C -0.1078(2) 0.61340(11) 0.5794(2) 0.0536(6) Uani 1 1 d . . .
C11 C -0.0788(3) 0.59839(12) 0.4819(2) 0.0614(7) Uani 1 1 d . . .
H11 H -0.1399 0.5960 0.4045 0.074 Uiso 1 1 calc R . .
C12 C 0.0389(3) 0.58704(14) 0.4987(3) 0.0687(8) Uani 1 1 d . . .
H12 H 0.0572 0.5769 0.4333 0.082 Uiso 1 1 calc R . .
C13 C 0.1291(3) 0.59081(13) 0.6130(3) 0.0659(8) Uani 1 1 d . . .
H13 H 0.2086 0.5836 0.6237 0.079 Uiso 1 1 calc R . .
C14 C 0.1049(2) 0.60515(12) 0.7131(2) 0.0568(7) Uani 1 1 d . . .
C15 C 0.2071(3) 0.60759(12) 0.8383(3) 0.0651(7) Uani 1 1 d . . .
H15A H 0.1829 0.6336 0.8891 0.078 Uiso 1 1 calc R . .
H15B H 0.2774 0.6257 0.8317 0.078 Uiso 1 1 calc R . .
C16 C 0.2435(2) 0.54680(11) 0.9002(2) 0.0549(6) Uani 1 1 d . . .
C17 C 0.1927(3) 0.49316(12) 0.8435(3) 0.0626(7) Uani 1 1 d . . .
H17 H 0.1365 0.4940 0.7635 0.075 Uiso 1 1 calc R . .
C18 C 0.2234(3) 0.43884(13) 0.9027(3) 0.0662(8) Uani 1 1 d . . .
H18 H 0.1868 0.4036 0.8632 0.079 Uiso 1 1 calc R . .
C19 C 0.3081(3) 0.43645(12) 1.0202(3) 0.0614(7) Uani 1 1 d . . .
H19 H 0.3288 0.3994 1.0591 0.074 Uiso 1 1 calc R . .
C20 C 0.3633(2) 0.48875(12) 1.0819(2) 0.0550(7) Uani 1 1 d . . .
C21 C 0.3290(2) 0.54318(11) 1.0205(2) 0.0503(6) Uani 1 1 d . . .
C22 C 0.4663(3) 0.62567(15) 1.0608(3) 0.0759(9) Uani 1 1 d . . .
H22A H 0.4306 0.6570 1.0010 0.091 Uiso 1 1 calc R . .
H22B H 0.5060 0.5971 1.0280 0.091 Uiso 1 1 calc R . .
C23 C 0.5566(3) 0.65256(14) 1.1734(3) 0.0712(8) Uani 1 1 d . . .
C24 C 0.7258(3) 0.71688(16) 1.2508(4) 0.1032(13) Uani 1 1 d . . .
H24A H 0.6928 0.7348 1.3033 0.155 Uiso 1 1 calc R . .
H24B H 0.7639 0.7474 1.2221 0.155 Uiso 1 1 calc R . .
H24C H 0.7845 0.6870 1.2947 0.155 Uiso 1 1 calc R . .
C25 C 0.4555(2) 0.48518(13) 1.2121(2) 0.0618(7) Uani 1 1 d . . .
H25A H 0.5030 0.4488 1.2225 0.074 Uiso 1 1 calc R . .
H25B H 0.5102 0.5192 1.2286 0.074 Uiso 1 1 calc R . .
C26 C -0.3807(2) 0.46127(13) 0.6480(3) 0.0632(7) Uani 1 1 d . . .
H26 H -0.4081 0.4254 0.6679 0.076 Uiso 1 1 calc R . .
C27 C -0.3238(3) 0.46028(13) 0.5695(3) 0.0645(7) Uani 1 1 d . . .
H27 H -0.3155 0.4240 0.5351 0.077 Uiso 1 1 calc R . .
C28 C -0.2791(2) 0.51244(12) 0.5415(3) 0.0616(7) Uani 1 1 d . . .
H28 H -0.2391 0.5110 0.4899 0.074 Uiso 1 1 calc R . .
C29 C -0.2933(2) 0.56714(11) 0.5898(2) 0.0526(6) Uani 1 1 d . . .
C30 C -0.3557(2) 0.56763(11) 0.6641(2) 0.0522(6) Uani 1 1 d . . .
C31 C -0.3978(2) 0.51491(12) 0.6979(2) 0.0549(6) Uani 1 1 d . . .
C32 C -0.4689(3) 0.65795(13) 0.6289(3) 0.0663(8) Uani 1 1 d . . .
H32A H -0.5202 0.6330 0.5619 0.080 Uiso 1 1 calc R . .
H32B H -0.4343 0.6893 0.5966 0.080 Uiso 1 1 calc R . .
C33 C -0.5430(3) 0.68597(14) 0.6880(4) 0.0786(9) Uani 1 1 d . . .
C34 C -0.7012(4) 0.75486(18) 0.6611(4) 0.1123(14) Uani 1 1 d . . .
H34A H -0.7587 0.7264 0.6664 0.168 Uiso 1 1 calc R . .
H34B H -0.7433 0.7868 0.6070 0.168 Uiso 1 1 calc R . .
H34C H -0.6547 0.7712 0.7399 0.168 Uiso 1 1 calc R . .
C35 C -0.2374(2) 0.62379(12) 0.5631(3) 0.0600(7) Uani 1 1 d . . .
H35A H -0.2849 0.6366 0.4806 0.072 Uiso 1 1 calc R . .
H35B H -0.2397 0.6558 0.6168 0.072 Uiso 1 1 calc R . .
O1 O -0.04176(18) 0.63686(9) 0.78880(16) 0.0674(5) Uani 1 1 d . . .
O2 O 0.37525(15) 0.59627(8) 1.08447(16) 0.0572(5) Uani 1 1 d . . .
O3 O 0.5631(3) 0.64409(16) 1.2710(3) 0.1498(15) Uani 1 1 d . . .
O4 O 0.63068(19) 0.68925(9) 1.1502(2) 0.0857(7) Uani 1 1 d . . .
O5 O -0.37487(16) 0.62237(8) 0.71181(16) 0.0592(5) Uani 1 1 d . . .
O6 O -0.5359(3) 0.67418(16) 0.7866(3) 0.1481(15) Uani 1 1 d . . .
O7 O -0.6207(2) 0.72482(11) 0.6156(2) 0.0943(7) Uani 1 1 d . . .

loop_
_atom_site_aniso_label
_atom_site_aniso_U_11
_atom_site_aniso_U_22
_atom_site_aniso_U_33
_atom_site_aniso_U_23
_atom_site_aniso_U_13
_atom_site_aniso_U_12
C1 0.134(3) 0.085(2) 0.078(2) -0.018(2) 0.045(2) -0.012(2)
C2 0.081(2) 0.0643(18) 0.0627(19) -0.0029(15) 0.0337(16) -0.0056(16)
C3 0.071(2) 0.089(2) 0.0538(18) 0.0024(16) 0.0149(15) 0.0157(17)
C4 0.0645(18) 0.0713(18) 0.0607(18) 0.0010(15) 0.0236(14) 0.0191(15)
C5 0.0516(15) 0.0585(15) 0.0512(15) 0.0022(13) 0.0221(12) -0.0008(12)
C6 0.087(2) 0.077(2) 0.0616(19) 0.0099(16) 0.0215(16) 0.0270(17)
C7 0.118(3) 0.0622(18) 0.081(2) 0.0038(18) 0.049(2) 0.0249(19)
C8 0.0633(17) 0.0670(17) 0.0537(16) -0.0003(14) 0.0248(13) -0.0067(14)
C9 0.0580(16) 0.0510(14) 0.0479(15) 0.0034(12) 0.0204(12) 0.0006(12)
C10 0.0540(16) 0.0510(14) 0.0533(16) 0.0024(12) 0.0190(12) -0.0020(12)
C11 0.0645(18) 0.0690(17) 0.0456(15) 0.0005(13) 0.0171(13) -0.0015(14)
C12 0.075(2) 0.079(2) 0.0612(19) -0.0015(15) 0.0376(16) -0.0021(16)
C13 0.0576(17) 0.0720(18) 0.073(2) 0.0034(16) 0.0314(15) 0.0023(14)
C14 0.0523(16) 0.0523(14) 0.0609(17) 0.0033(13) 0.0175(13) -0.0018(12)
C15 0.0559(17) 0.0595(16) 0.0656(18) 0.0009(14) 0.0097(14) -0.0049(13)
C16 0.0443(14) 0.0539(15) 0.0605(16) -0.0017(13) 0.0148(12) -0.0013(12)
C17 0.0588(17) 0.0615(17) 0.0599(17) -0.0057(14) 0.0159(13) -0.0043(13)
C18 0.0686(19) 0.0526(16) 0.074(2) -0.0086(15) 0.0254(16) -0.0065(14)
C19 0.0606(17) 0.0517(15) 0.0718(19) 0.0047(15) 0.0265(15) 0.0051(13)
C20 0.0450(14) 0.0578(16) 0.0611(17) 0.0002(14) 0.0201(12) 0.0015(12)
C21 0.0385(13) 0.0513(14) 0.0598(16) -0.0037(13) 0.0184(11) -0.0012(11)
C22 0.0658(19) 0.084(2) 0.080(2) -0.0164(17) 0.0318(16) -0.0296(16)
C23 0.0553(17) 0.0640(18) 0.076(2) 0.0107(17) 0.0078(15) -0.0131(15)
C24 0.066(2) 0.076(2) 0.125(3) 0.010(2) -0.005(2) -0.0258(18)
C25 0.0474(15) 0.0631(17) 0.0690(18) 0.0086(14) 0.0173(13) 0.0025(13)
C26 0.0536(16) 0.0537(15) 0.0725(19) 0.0009(14) 0.0152(14) -0.0038(13)
C27 0.0612(17) 0.0546(16) 0.0738(19) -0.0087(15) 0.0231(15) -0.0010(13)
C28 0.0550(16) 0.0633(17) 0.0626(17) -0.0055(14) 0.0198(13) 0.0011(13)
C29 0.0426(13) 0.0545(15) 0.0525(15) 0.0015(12) 0.0107(11) 0.0023(11)
C30 0.0400(13) 0.0519(14) 0.0544(15) -0.0018(12) 0.0084(11) 0.0037(11)
C31 0.0406(13) 0.0579(16) 0.0549(15) 0.0032(13) 0.0075(11) 0.0021(12)
C32 0.0594(17) 0.0570(16) 0.0732(19) 0.0014(15) 0.0169(14) 0.0108(14)
C33 0.072(2) 0.0670(19) 0.105(3) 0.0219(19) 0.044(2) 0.0122(16)
C34 0.097(3) 0.100(3) 0.164(4) 0.017(3) 0.077(3) 0.037(2)
C35 0.0515(16) 0.0607(16) 0.0623(17) 0.0045(14) 0.0173(13) 0.0018(13)
O1 0.0873(14) 0.0650(12) 0.0532(11) 0.0033(9) 0.0318(10) 0.0091(10)
O2 0.0467(10) 0.0584(11) 0.0619(11) -0.0070(9) 0.0171(8) -0.0090(8)
O3 0.144(3) 0.184(3) 0.0708(17) 0.0214(19) -0.0088(17) -0.106(2)
O4 0.0667(14) 0.0753(14) 0.1032(17) -0.0043(12) 0.0219(12) -0.0261(11)
O5 0.0525(11) 0.0576(11) 0.0608(11) -0.0026(9) 0.0158(9) 0.0069(8)
O6 0.174(3) 0.165(3) 0.156(3) 0.076(2) 0.119(3) 0.101(2)
O7 0.0760(14) 0.0935(16) 0.1165(18) 0.0188(15) 0.0418(14) 0.0372(13)

loop_
_geom_bond_atom_site_label_1
_geom_bond_atom_site_label_2
_geom_bond_distance
_geom_bond_site_symmetry_2
_geom_bond_publ_flag
C1 C2 1.508(4) . ?
C1 H1A 0.9600 . ?
C1 H1B 0.9600 . ?
C1 H1C 0.9600 . ?
C2 C3 1.372(4) . ?
C2 C7 1.377(4) . ?
C3 C4 1.385(4) . ?
C3 H3 0.9300 . ?
C4 C5 1.374(4) . ?
C4 H4 0.9300 . ?
C5 C6 1.375(4) . ?
C5 C8 1.493(4) . ?
C6 C7 1.379(4) . ?
C6 H6 0.9300 . ?
C7 H7 0.9300 . ?
C8 O1 1.440(3) . ?
C8 H8A 0.9700 . ?
C8 H8B 0.9700 . ?
C9 O1 1.385(3) . ?
C9 C10 1.387(4) . ?
C9 C14 1.394(4) . ?
C10 C11 1.397(4) . ?
C10 C35 1.514(4) . ?
C11 C12 1.374(4) . ?
C11 H11 0.9300 . ?
C12 C13 1.374(4) . ?
C12 H12 0.9300 . ?
C13 C14 1.390(4) . ?
C13 H13 0.9300 . ?
C14 C15 1.519(4) . ?
C15 C16 1.520(4) . ?
C15 H15A 0.9700 . ?
C15 H15B 0.9700 . ?
C16 C17 1.388(4) . ?
C16 C21 1.405(3) . ?
C17 C18 1.375(4) . ?
C17 H17 0.9300 . ?
C18 C19 1.376(4) . ?
C18 H18 0.9300 . ?
C19 C20 1.396(4) . ?
C19 H19 0.9300 . ?
C20 C21 1.391(3) . ?
C20 C25 1.519(4) . ?
C21 O2 1.397(3) . ?
C22 O2 1.403(3) . ?
C22 C23 1.484(4) . ?
C22 H22A 0.9700 . ?
C22 H22B 0.9700 . ?
C23 O3 1.164(4) . ?
C23 O4 1.321(4) . ?
C24 O4 1.431(4) . ?
C24 H24A 0.9600 . ?
C24 H24B 0.9600 . ?
C24 H24C 0.9600 . ?
C25 C31 1.509(4) 3_567 ?
C25 H25A 0.9700 . ?
C25 H25B 0.9700 . ?
C26 C27 1.376(4) . ?
C26 C31 1.388(4) . ?
C26 H26 0.9300 . ?
C27 C28 1.376(4) . ?
C27 H27 0.9300 . ?
C28 C29 1.388(4) . ?
C28 H28 0.9300 . ?
C29 C30 1.384(4) . ?
C29 C35 1.523(4) . ?
C30 C31 1.401(4) . ?
C30 O5 1.404(3) . ?
C31 C25 1.509(4) 3_567 ?
C32 O5 1.414(3) . ?
C32 C33 1.488(4) . ?
C32 H32A 0.9700 . ?
C32 H32B 0.9700 . ?
C33 O6 1.187(4) . ?
C33 O7 1.314(4) . ?
C34 O7 1.456(4) . ?
C34 H34A 0.9600 . ?
C34 H34B 0.9600 . ?
C34 H34C 0.9600 . ?
C35 H35A 0.9700 . ?
C35 H35B 0.9700 . ?
